data_4101195
loop_
_publ_author_name
'Burck, Sebastian'
'Gudat, Dietrich'
'Nieger, Martin'
'Du Mont, Wolf-Walter'

_publ_section_title
;
 P-Hydrogen substituted 1,3,2-Diazaphospholenes: Molecular Hydrides
;
_journal_name_full 'Journal of the American Chemical Society'
_journal_paper_doi 10.1021/ja057827j
_journal_year 2006
_chemical_formula_moiety 'C26 H37 N2 P'
_chemical_formula_sum 'C26 H37 N2 P'
_chemical_formula_weight 408.55
_space_group_IT_number 14
_symmetry_cell_setting monoclinic
_symmetry_space_group_name_Hall '-P 2yn'
_symmetry_space_group_name_H-M 'P 1 21/n 1'
_cell_angle_alpha 90.00
_cell_angle_beta 107.570(1)
_cell_angle_gamma 90.00
_cell_formula_units_Z 4
_cell_length_a 19.6744(3)
_cell_length_b 6.3916(1)
_cell_length_c 20.4343(4)
_cell_measurement_temperature 123(2)
_cell_volume 2449.75(7)
_diffrn_ambient_temperature 123(2)
_exptl_crystal_density_diffrn 1.108
_cod_original_sg_symbol_H-M 'P 21/n'
_cod_database_code 4101195

loop_
_symmetry_equiv_pos_as_xyz
'x, y, z'
'-x+1/2, y+1/2, -z+1/2'
'-x, -y, -z'
'x-1/2, -y-1/2, z-1/2'

loop_
_atom_site_label
_atom_site_type_symbol
_atom_site_fract_x
_atom_site_fract_y
_atom_site_fract_z
_atom_site_U_iso_or_equiv
_atom_site_adp_type
_atom_site_occupancy
_atom_site_symmetry_multiplicity
_atom_site_calc_flag
_atom_site_refinement_flags
_atom_site_disorder_assembly
_atom_site_disorder_group
P1 P 0.29643(2) 0.56459(7) 0.53637(2) 0.02727(14) Uani 1 1 d D . .
H1 H 0.3732(7) 0.612(3) 0.5634(8) 0.033 Uiso 1 1 d D . .
N2 N 0.28096(7) 0.4998(2) 0.45182(6) 0.0235(3) Uani 1 1 d . . .
C3 C 0.29626(8) 0.2864(3) 0.44662(9) 0.0282(4) Uani 1 1 d . . .
H3 H 0.3026 0.2251 0.4065 0.034 Uiso 1 1 calc R . .
C4 C 0.30085(9) 0.1806(3) 0.50309(8) 0.0298(4) Uani 1 1 d . . .
H4 H 0.3097 0.0345 0.5079 0.036 Uiso 1 1 calc R . .
N5 N 0.29103(7) 0.3093(2) 0.55593(6) 0.0252(3) Uani 1 1 d . . .
C6 C 0.27675(8) 0.6481(3) 0.39785(7) 0.0220(4) Uani 1 1 d . . .
C7 C 0.33779(8) 0.6968(3) 0.37924(8) 0.0252(4) Uani 1 1 d . . .
C8 C 0.33100(9) 0.8367(3) 0.32507(8) 0.0294(4) Uani 1 1 d . . .
H8 H 0.3716 0.8691 0.3109 0.035 Uiso 1 1 calc R . .
C9 C 0.26647(9) 0.9281(3) 0.29192(8) 0.0299(4) Uani 1 1 d . . .
H9 H 0.2628 1.0225 0.2551 0.036 Uiso 1 1 calc R . .
C10 C 0.20688(9) 0.8828(3) 0.31209(8) 0.0284(4) Uani 1 1 d . . .
H10 H 0.1629 0.9496 0.2895 0.034 Uiso 1 1 calc R . .
C11 C 0.21011(8) 0.7415(3) 0.36469(8) 0.0239(4) Uani 1 1 d . . .
C12 C 0.14399(8) 0.6799(3) 0.38388(8) 0.0288(4) Uani 1 1 d . . .
H12 H 0.1579 0.6703 0.4351 0.035 Uiso 1 1 calc R . .
C13 C 0.11770(9) 0.4634(3) 0.35503(9) 0.0379(5) Uani 1 1 d . . .
H13A H 0.0754 0.4256 0.3682 0.057 Uiso 1 1 calc R . .
H13B H 0.1553 0.3599 0.3735 0.057 Uiso 1 1 calc R . .
H13C H 0.1055 0.4662 0.3049 0.057 Uiso 1 1 calc R . .
C14 C 0.08302(10) 0.8377(3) 0.36105(10) 0.0456(5) Uani 1 1 d . . .
H14A H 0.0999 0.9758 0.3799 0.068 Uiso 1 1 calc R . .
H14B H 0.0436 0.7933 0.3778 0.068 Uiso 1 1 calc R . .
H14C H 0.0666 0.8453 0.3108 0.068 Uiso 1 1 calc R . .
C15 C 0.41078(8) 0.6050(3) 0.41594(8) 0.0302(4) Uani 1 1 d . . .
H15 H 0.4058 0.5178 0.4549 0.036 Uiso 1 1 calc R . .
C16 C 0.43730(10) 0.4624(3) 0.36901(10) 0.0444(5) Uani 1 1 d . . .
H16A H 0.4841 0.4057 0.3944 0.067 Uiso 1 1 calc R . .
H16B H 0.4413 0.5427 0.3295 0.067 Uiso 1 1 calc R . .
H16C H 0.4035 0.3471 0.3530 0.067 Uiso 1 1 calc R . .
C17 C 0.46427(10) 0.7789(3) 0.44649(10) 0.0452(5) Uani 1 1 d . . .
H17A H 0.5108 0.7171 0.4701 0.068 Uiso 1 1 calc R . .
H17B H 0.4476 0.8602 0.4793 0.068 Uiso 1 1 calc R . .
H17C H 0.4687 0.8710 0.4097 0.068 Uiso 1 1 calc R . .
C18 C 0.26943(8) 0.2221(3) 0.61140(8) 0.0241(4) Uani 1 1 d . . .
C19 C 0.19673(8) 0.2150(3) 0.60657(8) 0.0274(4) Uani 1 1 d . . .
C20 C 0.17794(9) 0.1232(3) 0.66036(9) 0.0353(5) Uani 1 1 d . . .
H20 H 0.1291 0.1177 0.6585 0.042 Uiso 1 1 calc R . .
C21 C 0.22852(10) 0.0402(3) 0.71618(9) 0.0397(5) Uani 1 1 d . . .
H21 H 0.2145 -0.0226 0.7522 0.048 Uiso 1 1 calc R . .
C22 C 0.29971(10) 0.0481(3) 0.71987(9) 0.0368(5) Uani 1 1 d . . .
H22 H 0.3343 -0.0109 0.7585 0.044 Uiso 1 1 calc R . .
C23 C 0.32174(9) 0.1406(3) 0.66831(8) 0.0278(4) Uani 1 1 d . . .
C24 C 0.40118(9) 0.1577(3) 0.67611(9) 0.0315(4) Uani 1 1 d . . .
H24 H 0.4063 0.2182 0.6327 0.038 Uiso 1 1 calc R . .
C25 C 0.43754(10) 0.3057(3) 0.73491(11) 0.0460(5) Uani 1 1 d . . .
H25A H 0.4884 0.3160 0.7391 0.069 Uiso 1 1 calc R . .
H25B H 0.4320 0.2514 0.7779 0.069 Uiso 1 1 calc R . .
H25C H 0.4156 0.4445 0.7256 0.069 Uiso 1 1 calc R . .
C26 C 0.43769(10) -0.0560(3) 0.68736(11) 0.0476(5) Uani 1 1 d . . .
H26A H 0.4883 -0.0390 0.6916 0.071 Uiso 1 1 calc R . .
H26B H 0.4153 -0.1472 0.6482 0.071 Uiso 1 1 calc R . .
H26C H 0.4329 -0.1189 0.7295 0.071 Uiso 1 1 calc R . .
C27 C 0.13971(8) 0.3061(3) 0.54561(9) 0.0331(4) Uani 1 1 d . . .
H27 H 0.1622 0.3357 0.5088 0.040 Uiso 1 1 calc R . .
C28 C 0.07868(10) 0.1525(4) 0.51656(10) 0.0493(6) Uani 1 1 d . . .
H28A H 0.0977 0.0214 0.5043 0.074 Uiso 1 1 calc R . .
H28B H 0.0447 0.2129 0.4756 0.074 Uiso 1 1 calc R . .
H28C H 0.0545 0.1244 0.5511 0.074 Uiso 1 1 calc R . .
C29 C 0.11128(11) 0.5131(4) 0.56446(11) 0.0514(6) Uani 1 1 d . . .
H29A H 0.0752 0.5694 0.5241 0.077 Uiso 1 1 calc R . .
H29B H 0.1506 0.6132 0.5800 0.077 Uiso 1 1 calc R . .
H29C H 0.0899 0.4892 0.6013 0.077 Uiso 1 1 calc R . .

loop_
_atom_site_aniso_label
_atom_site_aniso_U_11
_atom_site_aniso_U_22
_atom_site_aniso_U_33
_atom_site_aniso_U_23
_atom_site_aniso_U_13
_atom_site_aniso_U_12
P1 0.0377(3) 0.0224(3) 0.0208(2) -0.00117(19) 0.00757(19) -0.00350(19)
N2 0.0299(8) 0.0209(8) 0.0189(7) 0.0013(6) 0.0061(6) 0.0006(6)
C3 0.0346(10) 0.0207(9) 0.0289(9) -0.0022(8) 0.0091(8) -0.0001(7)
C4 0.0389(10) 0.0246(10) 0.0289(9) -0.0033(8) 0.0148(8) 0.0013(8)
N5 0.0328(8) 0.0218(8) 0.0225(7) 0.0029(6) 0.0107(6) 0.0017(6)
C6 0.0297(9) 0.0185(9) 0.0153(8) -0.0001(7) 0.0033(7) -0.0017(7)
C7 0.0301(9) 0.0237(10) 0.0190(8) -0.0023(7) 0.0033(7) -0.0037(7)
C8 0.0342(10) 0.0306(11) 0.0229(9) -0.0003(8) 0.0079(7) -0.0087(8)
C9 0.0460(11) 0.0207(10) 0.0204(8) 0.0027(7) 0.0060(8) -0.0027(8)
C10 0.0351(10) 0.0237(10) 0.0218(8) -0.0010(7) 0.0018(7) 0.0048(7)
C11 0.0313(9) 0.0198(9) 0.0179(8) -0.0049(7) 0.0035(7) -0.0004(7)
C12 0.0283(9) 0.0317(11) 0.0247(9) 0.0009(8) 0.0053(7) 0.0031(8)
C13 0.0300(10) 0.0414(13) 0.0394(11) -0.0022(9) 0.0060(8) -0.0054(8)
C14 0.0403(11) 0.0486(14) 0.0497(12) 0.0047(10) 0.0165(9) 0.0129(10)
C15 0.0271(9) 0.0380(12) 0.0247(9) 0.0052(8) 0.0066(7) -0.0022(8)
C16 0.0389(11) 0.0567(15) 0.0385(11) 0.0041(10) 0.0131(9) 0.0091(10)
C17 0.0333(11) 0.0546(14) 0.0409(11) 0.0052(10) 0.0013(9) -0.0079(9)
C18 0.0317(9) 0.0201(9) 0.0226(8) 0.0006(7) 0.0112(7) -0.0010(7)
C19 0.0307(9) 0.0251(10) 0.0265(9) -0.0027(7) 0.0088(7) -0.0026(7)
C20 0.0311(10) 0.0394(12) 0.0388(10) 0.0006(9) 0.0154(8) -0.0062(8)
C21 0.0451(12) 0.0446(13) 0.0339(10) 0.0097(9) 0.0189(9) -0.0064(9)
C22 0.0392(11) 0.0409(12) 0.0293(10) 0.0116(9) 0.0088(8) 0.0008(9)
C23 0.0330(10) 0.0269(10) 0.0247(9) 0.0034(7) 0.0104(7) 0.0031(8)
C24 0.0315(10) 0.0364(11) 0.0278(9) 0.0087(8) 0.0106(8) 0.0049(8)
C25 0.0393(11) 0.0419(13) 0.0599(13) -0.0053(11) 0.0196(10) -0.0061(9)
C26 0.0399(11) 0.0444(14) 0.0542(13) -0.0061(11) 0.0077(10) 0.0086(9)
C27 0.0276(9) 0.0372(12) 0.0326(10) 0.0010(8) 0.0063(8) -0.0003(8)
C28 0.0410(12) 0.0547(15) 0.0449(12) -0.0016(11) 0.0022(9) -0.0118(10)
C29 0.0454(12) 0.0472(14) 0.0547(13) 0.0004(11) 0.0049(10) 0.0123(10)

loop_
_geom_bond_atom_site_label_1
_geom_bond_atom_site_label_2
_geom_bond_distance
_geom_bond_site_symmetry_2
_geom_bond_publ_flag
P1 N5 1.6909(14) . ?
P1 N2 1.7123(13) . ?
P1 H1 1.475(12) . ?
N2 C3 1.408(2) . ?
N2 C6 1.437(2) . ?
C3 C4 1.317(2) . ?
C3 H3 0.9500 . ?
C4 N5 1.416(2) . ?
C4 H4 0.9500 . ?
N5 C18 1.438(2) . ?
C6 C7 1.400(2) . ?
C6 C11 1.414(2) . ?
C7 C8 1.397(2) . ?
C7 C15 1.523(2) . ?
C8 C9 1.376(2) . ?
C8 H8 0.9500 . ?
C9 C10 1.386(2) . ?
C9 H9 0.9500 . ?
C10 C11 1.390(2) . ?
C10 H10 0.9500 . ?
C11 C12 1.520(2) . ?
C12 C14 1.529(2) . ?
C12 C13 1.532(3) . ?
C12 H12 1.0000 . ?
C13 H13A 0.9800 . ?
C13 H13B 0.9800 . ?
C13 H13C 0.9800 . ?
C14 H14A 0.9800 . ?
C14 H14B 0.9800 . ?
C14 H14C 0.9800 . ?
C15 C16 1.525(3) . ?
C15 C17 1.529(2) . ?
C15 H15 1.0000 . ?
C16 H16A 0.9800 . ?
C16 H16B 0.9800 . ?
C16 H16C 0.9800 . ?
C17 H17A 0.9800 . ?
C17 H17B 0.9800 . ?
C17 H17C 0.9800 . ?
C18 C23 1.400(2) . ?
C18 C19 1.404(2) . ?
C19 C20 1.391(2) . ?
C19 C27 1.518(2) . ?
C20 C21 1.374(3) . ?
C20 H20 0.9500 . ?
C21 C22 1.381(3) . ?
C21 H21 0.9500 . ?
C22 C23 1.387(2) . ?
C22 H22 0.9500 . ?
C23 C24 1.526(2) . ?
C24 C25 1.527(3) . ?
C24 C26 1.528(3) . ?
C24 H24 1.0000 . ?
C25 H25A 0.9800 . ?
C25 H25B 0.9800 . ?
C25 H25C 0.9800 . ?
C26 H26A 0.9800 . ?
C26 H26B 0.9800 . ?
C26 H26C 0.9800 . ?
C27 C28 1.526(3) . ?
C27 C29 1.530(3) . ?
C27 H27 1.0000 . ?
C28 H28A 0.9800 . ?
C28 H28B 0.9800 . ?
C28 H28C 0.9800 . ?
C29 H29A 0.9800 . ?
C29 H29B 0.9800 . ?
C29 H29C 0.9800 . ?

loop_
_cod_related_entry_id
_cod_related_entry_database
_cod_related_entry_code
1 ChemSpider 30659996
